data_1533357
loop_
_publ_author_name
'Chernaya, V.V.'
'Tsirlin, A.A.'
'Shpanchenko, R.V.'
'Gippius, A.A.'
'D'yakov, V.'
'Antipov, E.V.'
'Morozova, E.N.'
'Geibel, C.'
'Kaul, E.E.'
'Hadermann, J.'

_publ_section_title
;
 Crystal structure and properties of the new vanadyl(IV) phosphates Na2 M
 V O (P O4)2, M = Ca and Sr
;
_journal_name_full 'Journal of Solid State Chemistry'
_journal_page_first 2875
_journal_page_last 2880
_journal_volume 177
_journal_year 2004
_chemical_formula_sum 'Ca Na2 O9 P2 V'
_chemical_name_systematic 'Na2 Ca ((V O) (P O4)2)'
_space_group_IT_number 62
_symmetry_space_group_name_Hall '-P 2ac 2n'
_symmetry_space_group_name_H-M 'P n m a'
_cell_angle_alpha 90
_cell_angle_beta 90
_cell_angle_gamma 90
_cell_formula_units_Z 4
_cell_length_a 10.5233
_cell_length_b 6.5578
_cell_length_c 10.0536
_cell_volume 693.796
_citation_journal_id_ASTM JSSCBI
_cod_data_source_file Chernaya_JSSCBI_2004_1816.cif
_cod_data_source_block Ca1Na2O9P2V1
_cod_original_cell_volume 693.7959
_cod_original_formula_sum 'Ca1 Na2 O9 P2 V1'
_cod_database_code 1533357

loop_
_symmetry_equiv_pos_as_xyz
x,y,z
-x+1/2,-y,z+1/2
x+1/2,-y+1/2,-z+1/2
-x,y+1/2,-z
-x,-y,-z
x-1/2,y,-z-1/2
-x-1/2,y-1/2,z-1/2
x,-y-1/2,z

loop_
_atom_site_label
_atom_site_type_symbol
_atom_site_fract_x
_atom_site_fract_y
_atom_site_fract_z
_atom_site_occupancy
_atom_site_U_iso_or_equiv
O7 O-2 0.7733 0.25 0.6952 1 0.0
P1 P+5 0.3218 0.25 0.418 1 0.0
V1 V+4 0.0331 0.25 0.3072 1 0.0
P2 P+5 0.909 0.25 0.6366 1 0.0
O5 O-2 0.8546 0.25 0.2287 1 0.0
O4 O-2 0.3766 0.0658 0.4876 1 0.0
O1 O-2 0.1762 0.25 0.435 1 0.0
Na1 Na+1 0.788 -0.0055 0.3674 1 0.0
O6 O-2 0.6096 0.25 0.3294 1 0.0
O3 O-2 0.9074 0.25 0.4828 1 0.0
Ca1 Ca+2 0.5603 0.25 0.5924 1 0.0
O2 O-2 0.9865 0.0673 0.6908 1 0.0
